data_2241518
loop_
_publ_author_name
'Frenzel, Peter'
'Korb, Marcus'
'Lang, Heinrich'

_publ_section_title
;
 Crystal structure of
 (\m-1,4-dicarboxybutane-1,4-dicarboxylato)bis[bis(triphenylphosphane)silver(I)]
 dichloromethane trisolvate
;
_journal_issue 2
_journal_name_full 'Acta Crystallographica Section E'
_journal_page_first 215
_journal_page_last 219
_journal_paper_doi 10.1107/S2056989016000797
_journal_volume 72
_journal_year 2016
_chemical_formula_iupac '[Ag2 (C8 H8 O8) (C18 H15 P)4], 3C H2 Cl2'
_chemical_formula_moiety 'C80 H68 Ag2 O8 P4, 3(C H2 Cl2)'
_chemical_formula_sum 'C83 H74 Ag2 Cl6 O8 P4'
_chemical_formula_weight 1751.74
_chemical_name_systematic
;
(\m-1,4-Dicarboxybutane-1,4-dicarboxylato)bis[bis(triphenylphosphane)silver(I)]
dichloromethane trisolvate
;
_space_group_crystal_system triclinic
_space_group_IT_number 2
_space_group_name_Hall '-P 1'
_space_group_name_H-M_alt 'P -1'
_symmetry_space_group_name_Hall '-P 1'
_symmetry_space_group_name_H-M 'P -1'
_atom_sites_solution_hydrogens geom
_atom_sites_solution_primary direct
_atom_sites_solution_secondary difmap
_audit_creation_method SHELXL-2014/7
_cell_angle_alpha 112.306(3)
_cell_angle_beta 96.080(3)
_cell_angle_gamma 103.601(3)
_cell_formula_units_Z 1
_cell_length_a 10.0279(3)
_cell_length_b 12.9540(4)
_cell_length_c 16.8190(5)
_cell_measurement_reflns_used 12088
_cell_measurement_temperature 110(2)
_cell_measurement_theta_max 28.8140
_cell_measurement_theta_min 3.4170
_cell_volume 1917.80(12)
_computing_cell_refinement
;
CrysAlis RED (Oxford Diffraction, 2006)
;
_computing_data_collection
;
CrysAlis CCD (Oxford Diffraction, 2006)
;
_computing_data_reduction
;
CrysAlis RED (Oxford Diffraction, 2006)
;
_computing_molecular_graphics
;
ORTEP-3 for Windows (Farrugia, 2012) and SHELXTL (Sheldrick,
2008)
;
_computing_publication_material
;
WinGX (Farrugia, 2012) and publCIF (Westrip, 2010)
;
_computing_structure_refinement
;
SHELXL2014 (Sheldrick, 2015)
;
_computing_structure_solution 'SHELXS2013 (Sheldrick, 200)'
_diffrn_ambient_temperature 110(2)
_diffrn_measured_fraction_theta_full 0.998
_diffrn_measured_fraction_theta_max 0.860
_diffrn_measurement_device_type 'Oxford Gemini S'
_diffrn_measurement_method '\w scans'
_diffrn_radiation_type MoK\a
_diffrn_radiation_wavelength 0.71073
_diffrn_reflns_av_R_equivalents 0.0242
_diffrn_reflns_limit_h_max 12
_diffrn_reflns_limit_h_min -13
_diffrn_reflns_limit_k_max 17
_diffrn_reflns_limit_k_min -17
_diffrn_reflns_limit_l_max 20
_diffrn_reflns_limit_l_min -22
_diffrn_reflns_number 21441
_diffrn_reflns_theta_full 25.242
_diffrn_reflns_theta_max 28.903
_diffrn_reflns_theta_min 2.931
_diffrn_standards_decay_% 0
_diffrn_standards_interval_count 50
_diffrn_standards_interval_time 10
_diffrn_standards_number 2
_exptl_absorpt_coefficient_mu 0.860
_exptl_absorpt_correction_T_max 1.00000
_exptl_absorpt_correction_T_min 0.88867
_exptl_absorpt_correction_type multi-scan
_exptl_absorpt_process_details
;
(<i>CrysAlis
RED</i>; Oxford Diffraction,
2006)
;
_exptl_crystal_colour colorless
_exptl_crystal_density_diffrn 1.517
_exptl_crystal_description block
_exptl_crystal_F_000 892
_exptl_crystal_size_max 0.3
_exptl_crystal_size_mid 0.3
_exptl_crystal_size_min 0.2
_refine_diff_density_max 2.280
_refine_diff_density_min -0.614
_refine_ls_extinction_method none
_refine_ls_goodness_of_fit_ref 1.058
_refine_ls_hydrogen_treatment constr
_refine_ls_matrix_type full
_refine_ls_number_parameters 507
_refine_ls_number_reflns 8700
_refine_ls_number_restraints 27
_refine_ls_restrained_S_all 1.059
_refine_ls_R_factor_all 0.0381
_refine_ls_R_factor_gt 0.0338
_refine_ls_shift/su_max 0.001
_refine_ls_shift/su_mean 0.000
_refine_ls_structure_factor_coef Fsqd
_refine_ls_weighting_details 'w=1/[\s^2^(Fo^2^)+(0.0320P)^2^+2.6912P] where P=(Fo^2^+2Fc^2^)/3'
_refine_ls_weighting_scheme calc
_refine_ls_wR_factor_gt 0.0803
_refine_ls_wR_factor_ref 0.0827
_reflns_number_gt 7959
_reflns_number_total 8700
_reflns_threshold_expression 'I > 2\s(I)'
_cod_data_source_file zl2653sup1.cif
_cod_data_source_block I
_cod_original_cell_volume 1917.80(11)
_cod_database_code 2241518
_shelx_space_group_comment
;
The
 symmetry employed for
 this shelxl refinement
 is uniquely defined
 by the following
 loop, which should
 always be used
 as a source
 of symmetry information
 in preference to
 the above space-group
 names. They are
 only intended as
 comments.
;

loop_
_space_group_symop_operation_xyz
'x, y, z'
'-x, -y, -z'

loop_
_atom_site_type_symbol
_atom_site_label
_atom_site_fract_x
_atom_site_fract_y
_atom_site_fract_z
_atom_site_U_iso_or_equiv
_atom_site_adp_type
_atom_site_calc_flag
_atom_site_occupancy
_atom_site_disorder_assembly
_atom_site_disorder_group
C C1 0.1098(3) 0.4419(2) 0.82508(15) 0.0190(5) Uani d 1 . .
C C2 0.0325(2) 0.5106(2) 0.88968(15) 0.0174(4) Uani d 1 . .
H H2 -0.0699 0.4812 0.8615 0.021 Uiso calc 1 . .
C C3 0.0822(3) 0.6429(2) 0.91901(16) 0.0247(5) Uani d 1 . .
C C4 0.0521(3) 0.4833(2) 0.97147(15) 0.0189(5) Uani d 1 . .
H H4A 0.0402 0.3987 0.9518 0.023 Uiso calc 1 . .
H H4B 0.1489 0.5265 1.0070 0.023 Uiso calc 1 . .
C C5 0.2398(2) -0.00432(19) 0.61984(14) 0.0158(4) Uani d 1 . .
C C6 0.1010(3) -0.0530(2) 0.57113(16) 0.0204(5) Uani d 1 . .
H H6 0.0276 -0.0297 0.5975 0.024 Uiso calc 1 . .
C C7 0.0703(3) -0.1351(2) 0.48448(16) 0.0232(5) Uani d 1 . .
H H7 -0.0241 -0.1678 0.4518 0.028 Uiso calc 1 . .
C C8 0.1774(3) -0.1698(2) 0.44511(16) 0.0243(5) Uani d 1 . .
H H8 0.1562 -0.2258 0.3857 0.029 Uiso calc 1 . .
C C9 0.3145(3) -0.1225(2) 0.49301(16) 0.0231(5) Uani d 1 . .
H H9 0.3875 -0.1461 0.4663 0.028 Uiso calc 1 . .
C C10 0.3465(3) -0.0403(2) 0.58043(16) 0.0193(5) Uani d 1 . .
H H10 0.4409 -0.0088 0.6131 0.023 Uiso calc 1 . .
C C11 0.4578(2) 0.1469(2) 0.77394(15) 0.0173(4) Uani d 1 . .
C C12 0.5538(3) 0.2188(2) 0.74783(17) 0.0230(5) Uani d 1 . .
H H12 0.5203 0.2509 0.7103 0.028 Uiso calc 1 . .
C C13 0.6972(3) 0.2435(2) 0.77632(17) 0.0256(5) Uani d 1 . .
H H13 0.7616 0.2911 0.7575 0.031 Uiso calc 1 . .
C C14 0.7467(3) 0.1989(2) 0.83205(18) 0.0280(6) Uani d 1 . .
H H14 0.8450 0.2153 0.8512 0.034 Uiso calc 1 . .
C C15 0.6527(3) 0.1299(3) 0.86010(19) 0.0314(6) Uani d 1 . .
H H15 0.6869 0.1010 0.8997 0.038 Uiso calc 1 . .
C C16 0.5089(3) 0.1029(2) 0.83059(17) 0.0251(5) Uani d 1 . .
H H16 0.4451 0.0544 0.8491 0.030 Uiso calc 1 . .
C C17 0.1720(2) 0.0459(2) 0.78922(15) 0.0172(4) Uani d 1 . .
C C18 0.1697(3) -0.0662(2) 0.78067(16) 0.0222(5) Uani d 1 . .
H H18 0.2230 -0.1071 0.7440 0.027 Uiso calc 1 . .
C C19 0.0898(3) -0.1177(2) 0.82571(17) 0.0269(5) Uani d 1 . .
H H19 0.0880 -0.1940 0.8196 0.032 Uiso calc 1 . .
C C20 0.0124(3) -0.0581(2) 0.87957(17) 0.0266(5) Uani d 1 . .
H H20 -0.0423 -0.0938 0.9103 0.032 Uiso calc 1 . .
C C21 0.0144(3) 0.0534(2) 0.88891(17) 0.0256(5) Uani d 1 . .
H H21 -0.0382 0.0942 0.9263 0.031 Uiso calc 1 . .
C C22 0.0939(3) 0.1055(2) 0.84336(16) 0.0215(5) Uani d 1 . .
H H22 0.0948 0.1816 0.8493 0.026 Uiso calc 1 . .
C C23 0.2912(2) 0.2770(2) 0.50087(15) 0.0162(4) Uani d 1 . .
C C24 0.2945(3) 0.1622(2) 0.47850(16) 0.0207(5) Uani d 1 . .
H H24 0.3061 0.1354 0.5234 0.025 Uiso calc 1 . .
C C25 0.2812(3) 0.0869(2) 0.39126(17) 0.0239(5) Uani d 1 . .
H H25 0.2846 0.0094 0.3768 0.029 Uiso calc 1 . .
C C26 0.2629(3) 0.1250(2) 0.32544(17) 0.0259(5) Uani d 1 . .
H H26 0.2542 0.0739 0.2658 0.031 Uiso calc 1 . .
C C27 0.2574(3) 0.2385(2) 0.34706(17) 0.0276(6) Uani d 1 . .
H H27 0.2436 0.2644 0.3019 0.033 Uiso calc 1 . .
C C28 0.2719(3) 0.3141(2) 0.43393(16) 0.0220(5) Uani d 1 . .
H H28 0.2686 0.3917 0.4480 0.026 Uiso calc 1 . .
C C29 0.5028(2) 0.4324(2) 0.65811(15) 0.0175(4) Uani d 1 . .
C C30 0.5974(3) 0.4021(2) 0.60549(16) 0.0212(5) Uani d 1 . .
H H30 0.5636 0.3484 0.5454 0.025 Uiso calc 1 . .
C C31 0.7417(3) 0.4499(2) 0.64032(18) 0.0245(5) Uani d 1 . .
H H31 0.8060 0.4283 0.6041 0.029 Uiso calc 1 . .
C C32 0.7910(3) 0.5285(2) 0.72730(18) 0.0269(5) Uani d 1 . .
H H32 0.8893 0.5623 0.7507 0.032 Uiso calc 1 . .
C C33 0.6974(3) 0.5585(2) 0.78088(17) 0.0285(6) Uani d 1 . .
H H33 0.7319 0.6123 0.8409 0.034 Uiso calc 1 . .
C C34 0.5535(3) 0.5101(2) 0.74688(16) 0.0240(5) Uani d 1 . .
H H34 0.4896 0.5297 0.7838 0.029 Uiso calc 1 . .
C C35 0.2611(2) 0.4971(2) 0.61527(14) 0.0171(4) Uani d 1 . .
C C36 0.1241(3) 0.4982(2) 0.61812(18) 0.0252(5) Uani d 1 . .
H H36 0.0602 0.4370 0.6253 0.030 Uiso calc 1 . .
C C37 0.0796(3) 0.5889(2) 0.6105(2) 0.0303(6) Uani d 1 . .
H H37 -0.0151 0.5885 0.6114 0.036 Uiso calc 1 . .
C C38 0.1724(3) 0.6791(2) 0.60168(16) 0.0253(5) Uani d 1 . .
H H38 0.1413 0.7401 0.5955 0.030 Uiso calc 1 . .
C C39 0.3101(3) 0.6805(2) 0.60184(17) 0.0248(5) Uani d 1 . .
H H39 0.3749 0.7438 0.5977 0.030 Uiso calc 1 . .
C C40 0.3546(3) 0.5896(2) 0.60809(17) 0.0223(5) Uani d 1 . .
H H40 0.4495 0.5906 0.6075 0.027 Uiso calc 1 . .
P P1 0.27220(6) 0.11490(5) 0.72910(4) 0.01518(12) Uani d 1 . .
P P2 0.31285(6) 0.37213(5) 0.61693(4) 0.01519(12) Uani d 1 . .
Ag Ag1 0.22109(2) 0.27730(2) 0.70903(2) 0.01622(6) Uani d 1 . .
O O1 0.04100(19) 0.34138(15) 0.76927(11) 0.0239(4) Uani d 1 . .
O O2 0.23936(19) 0.48772(17) 0.83418(12) 0.0301(4) Uani d 1 . .
O O3 0.2146(2) 0.68777(18) 0.91847(15) 0.0409(5) Uani d 1 . .
H H3 0.2542 0.6350 0.9052 0.061 Uiso calc 1 . .
O O4 0.0070(2) 0.70357(16) 0.94320(13) 0.0333(4) Uani d 1 . .
C C1S 0.4951(4) 0.1726(4) 0.0721(3) 0.0525(11) Uani d 0.928(2) A 1
H H1S1 0.5689 0.1417 0.0457 0.063 Uiso calc 0.928(2) A 1
H H1S2 0.4983 0.2447 0.0638 0.063 Uiso calc 0.928(2) A 1
Cl Cl1 0.33022(9) 0.06889(12) 0.01685(7) 0.0647(4) Uani d 0.928(2) A 1
Cl Cl2 0.53101(12) 0.20717(8) 0.18454(6) 0.0474(3) Uani d 0.928(2) A 1
C C1SB 0.525(5) 0.125(3) 0.069(3) 0.069(7) Uani d 0.072(2) A -2
H H1S3 0.6161 0.1301 0.1016 0.083 Uiso calc 0.072(2) A -2
H H1S4 0.5460 0.1770 0.0381 0.083 Uiso calc 0.072(2) A -2
Cl Cl1B 0.451(2) -0.0184(18) -0.0110(13) 0.088(6) Uani d 0.072(2) A -2
Cl Cl2B 0.429(3) 0.183(2) 0.1455(16) 0.112(7) Uani d 0.072(2) A -2
C C2S 0.5061(9) 0.4570(8) -0.0394(6) 0.060(2) Uani d 0.5 B -1
H H2S1 0.4788 0.4427 -0.1019 0.072 Uiso calc 0.5 B -1
H H2S2 0.5940 0.4361 -0.0319 0.072 Uiso calc 0.5 B -1
Cl Cl3 0.3762(2) 0.3690(2) -0.01470(16) 0.0548(5) Uani d 0.5 B -1
Cl Cl4 0.5373(5) 0.6054(2) 0.0271(3) 0.1237(17) Uani d 0.5 B -1

loop_
_atom_site_aniso_label
_atom_site_aniso_U_11
_atom_site_aniso_U_22
_atom_site_aniso_U_33
_atom_site_aniso_U_12
_atom_site_aniso_U_13
_atom_site_aniso_U_23
C1 0.0254(12) 0.0211(12) 0.0169(11) 0.0116(9) 0.0102(9) 0.0105(9)
C2 0.0230(11) 0.0167(11) 0.0149(10) 0.0077(9) 0.0082(9) 0.0070(9)
C3 0.0380(14) 0.0213(13) 0.0158(11) 0.0076(11) 0.0087(10) 0.0087(10)
C4 0.0236(11) 0.0206(12) 0.0174(11) 0.0112(9) 0.0094(9) 0.0092(9)
C5 0.0237(11) 0.0118(10) 0.0156(10) 0.0066(9) 0.0074(9) 0.0080(8)
C6 0.0230(12) 0.0206(12) 0.0214(11) 0.0085(9) 0.0081(9) 0.0109(10)
C7 0.0250(12) 0.0215(12) 0.0210(12) 0.0037(10) 0.0011(9) 0.0097(10)
C8 0.0388(14) 0.0169(12) 0.0179(11) 0.0099(10) 0.0077(10) 0.0067(9)
C9 0.0336(13) 0.0204(12) 0.0227(12) 0.0149(10) 0.0149(10) 0.0105(10)
C10 0.0239(12) 0.0166(11) 0.0216(11) 0.0089(9) 0.0086(9) 0.0098(9)
C11 0.0211(11) 0.0149(11) 0.0165(10) 0.0072(9) 0.0057(9) 0.0056(9)
C12 0.0258(12) 0.0201(12) 0.0247(12) 0.0061(10) 0.0051(10) 0.0117(10)
C13 0.0241(12) 0.0200(12) 0.0304(13) 0.0032(10) 0.0086(10) 0.0092(10)
C14 0.0210(12) 0.0267(14) 0.0312(14) 0.0076(10) 0.0020(10) 0.0074(11)
C15 0.0312(14) 0.0380(16) 0.0314(14) 0.0139(12) 0.0034(11) 0.0200(13)
C16 0.0264(13) 0.0275(13) 0.0270(13) 0.0088(10) 0.0069(10) 0.0164(11)
C17 0.0218(11) 0.0156(11) 0.0163(10) 0.0055(9) 0.0061(9) 0.0084(9)
C18 0.0327(13) 0.0187(12) 0.0195(11) 0.0104(10) 0.0103(10) 0.0096(9)
C19 0.0390(15) 0.0187(12) 0.0241(12) 0.0046(11) 0.0091(11) 0.0120(10)
C20 0.0293(13) 0.0307(14) 0.0224(12) 0.0039(11) 0.0087(10) 0.0160(11)
C21 0.0269(13) 0.0335(14) 0.0223(12) 0.0117(11) 0.0117(10) 0.0148(11)
C22 0.0258(12) 0.0214(12) 0.0227(12) 0.0116(10) 0.0094(10) 0.0110(10)
C23 0.0171(10) 0.0168(11) 0.0170(10) 0.0056(8) 0.0077(8) 0.0080(9)
C24 0.0273(12) 0.0197(12) 0.0211(11) 0.0100(10) 0.0094(9) 0.0120(10)
C25 0.0299(13) 0.0182(12) 0.0257(12) 0.0095(10) 0.0107(10) 0.0087(10)
C26 0.0306(13) 0.0236(13) 0.0195(12) 0.0069(10) 0.0071(10) 0.0052(10)
C27 0.0398(15) 0.0277(14) 0.0190(12) 0.0108(11) 0.0060(11) 0.0134(10)
C28 0.0286(13) 0.0197(12) 0.0216(12) 0.0094(10) 0.0064(10) 0.0112(10)
C29 0.0198(11) 0.0173(11) 0.0217(11) 0.0075(9) 0.0062(9) 0.0131(9)
C30 0.0235(12) 0.0199(12) 0.0240(12) 0.0098(10) 0.0081(10) 0.0106(10)
C31 0.0212(12) 0.0256(13) 0.0338(14) 0.0100(10) 0.0094(10) 0.0173(11)
C32 0.0223(12) 0.0292(14) 0.0342(14) 0.0052(10) 0.0022(10) 0.0209(12)
C33 0.0331(14) 0.0281(14) 0.0207(12) 0.0033(11) 0.0002(10) 0.0116(11)
C34 0.0286(13) 0.0253(13) 0.0215(12) 0.0087(10) 0.0088(10) 0.0121(10)
C35 0.0247(12) 0.0156(11) 0.0150(10) 0.0091(9) 0.0077(9) 0.0080(9)
C36 0.0249(12) 0.0216(13) 0.0360(14) 0.0094(10) 0.0107(11) 0.0167(11)
C37 0.0270(13) 0.0295(14) 0.0432(16) 0.0162(11) 0.0109(12) 0.0190(12)
C38 0.0389(14) 0.0198(12) 0.0222(12) 0.0156(11) 0.0084(11) 0.0096(10)
C39 0.0366(14) 0.0165(12) 0.0266(13) 0.0087(10) 0.0117(11) 0.0127(10)
C40 0.0264(12) 0.0196(12) 0.0271(12) 0.0095(10) 0.0121(10) 0.0132(10)
P1 0.0194(3) 0.0141(3) 0.0162(3) 0.0073(2) 0.0073(2) 0.0084(2)
P2 0.0195(3) 0.0148(3) 0.0162(3) 0.0079(2) 0.0082(2) 0.0089(2)
Ag1 0.02215(9) 0.01473(9) 0.01672(9) 0.00874(7) 0.00930(6) 0.00856(7)
O1 0.0280(9) 0.0196(9) 0.0237(9) 0.0090(7) 0.0139(7) 0.0053(7)
O2 0.0226(9) 0.0352(11) 0.0260(9) 0.0061(8) 0.0114(7) 0.0060(8)
O3 0.0440(12) 0.0228(10) 0.0449(12) -0.0002(9) 0.0212(10) 0.0058(9)
O4 0.0535(13) 0.0207(10) 0.0303(10) 0.0192(9) 0.0126(9) 0.0100(8)
C1S 0.040(2) 0.069(3) 0.046(2) -0.0016(19) 0.0037(16) 0.034(2)
Cl1 0.0314(5) 0.1057(9) 0.0486(6) -0.0137(5) -0.0060(4) 0.0476(6)
Cl2 0.0634(6) 0.0420(5) 0.0313(4) 0.0193(4) 0.0035(4) 0.0091(4)
C1SB 0.063(9) 0.077(9) 0.062(9) 0.007(9) 0.008(8) 0.033(9)
Cl1B 0.124(15) 0.080(11) 0.075(10) 0.032(12) 0.019(11) 0.047(9)
Cl2B 0.101(11) 0.108(11) 0.106(11) 0.021(10) 0.014(10) 0.029(10)
C2S 0.044(4) 0.063(6) 0.082(6) 0.011(4) 0.023(4) 0.041(5)
Cl3 0.0507(11) 0.0616(14) 0.0619(12) 0.0195(10) 0.0221(10) 0.0321(11)
Cl4 0.165(4) 0.0433(15) 0.109(3) -0.009(2) -0.068(3) 0.0238(16)

loop_
_atom_type_symbol
_atom_type_description
_atom_type_scat_dispersion_real
_atom_type_scat_dispersion_imag
_atom_type_scat_source
C C 0.0033 0.0016 'International Tables Vol C Tables 4.2.6.8 and 6.1.1.4'
P P 0.1023 0.0942 'International Tables Vol C Tables 4.2.6.8 and 6.1.1.4'
Ag Ag -0.8971 1.1015 'International Tables Vol C Tables 4.2.6.8 and 6.1.1.4'
O O 0.0106 0.0060 'International Tables Vol C Tables 4.2.6.8 and 6.1.1.4'
Cl Cl 0.1484 0.1585 'International Tables Vol C Tables 4.2.6.8 and 6.1.1.4'
H H 0.0000 0.0000 'International Tables Vol C Tables 4.2.6.8 and 6.1.1.4'

loop_
_geom_angle_atom_site_label_1
_geom_angle_atom_site_label_2
_geom_angle_atom_site_label_3
_geom_angle_site_symmetry_1
_geom_angle
O1 C1 O2 . 124.4(2)
O1 C1 C2 . 117.4(2)
O2 C1 C2 . 118.1(2)
C3 C2 C1 . 115.15(19)
C3 C2 C4 . 109.22(19)
C1 C2 C4 . 106.96(18)
C3 C2 H2 . 108.4
C1 C2 H2 . 108.4
C4 C2 H2 . 108.4
O4 C3 O3 . 121.6(2)
O4 C3 C2 . 122.5(2)
O3 C3 C2 . 115.8(2)
C4 C4 C2 2_567 112.2(2)
C4 C4 H4A 2_567 109.2
C2 C4 H4A . 109.2
C4 C4 H4B 2_567 109.2
C2 C4 H4B . 109.2
H4A C4 H4B . 107.9
C10 C5 C6 . 119.2(2)
C10 C5 P1 . 123.58(18)
C6 C5 P1 . 116.88(17)
C7 C6 C5 . 120.2(2)
C7 C6 H6 . 119.9
C5 C6 H6 . 119.9
C6 C7 C8 . 120.3(2)
C6 C7 H7 . 119.8
C8 C7 H7 . 119.8
C9 C8 C7 . 119.7(2)
C9 C8 H8 . 120.2
C7 C8 H8 . 120.2
C8 C9 C10 . 120.5(2)
C8 C9 H9 . 119.8
C10 C9 H9 . 119.8
C9 C10 C5 . 120.0(2)
C9 C10 H10 . 120.0
C5 C10 H10 . 120.0
C16 C11 C12 . 118.9(2)
C16 C11 P1 . 124.05(18)
C12 C11 P1 . 117.01(18)
C13 C12 C11 . 120.5(2)
C13 C12 H12 . 119.8
C11 C12 H12 . 119.8
C14 C13 C12 . 120.1(2)
C14 C13 H13 . 119.9
C12 C13 H13 . 119.9
C13 C14 C15 . 119.9(2)
C13 C14 H14 . 120.0
C15 C14 H14 . 120.0
C14 C15 C16 . 120.4(2)
C14 C15 H15 . 119.8
C16 C15 H15 . 119.8
C15 C16 C11 . 120.2(2)
C15 C16 H16 . 119.9
C11 C16 H16 . 119.9
C22 C17 C18 . 119.6(2)
C22 C17 P1 . 119.02(17)
C18 C17 P1 . 121.32(18)
C19 C18 C17 . 120.1(2)
C19 C18 H18 . 120.0
C17 C18 H18 . 120.0
C20 C19 C18 . 120.1(2)
C20 C19 H19 . 120.0
C18 C19 H19 . 120.0
C19 C20 C21 . 120.3(2)
C19 C20 H20 . 119.8
C21 C20 H20 . 119.8
C20 C21 C22 . 119.9(2)
C20 C21 H21 . 120.0
C22 C21 H21 . 120.0
C17 C22 C21 . 119.9(2)
C17 C22 H22 . 120.0
C21 C22 H22 . 120.0
C28 C23 C24 . 118.8(2)
C28 C23 P2 . 122.78(18)
C24 C23 P2 . 118.41(17)
C25 C24 C23 . 120.7(2)
C25 C24 H24 . 119.7
C23 C24 H24 . 119.7
C26 C25 C24 . 120.0(2)
C26 C25 H25 . 120.0
C24 C25 H25 . 120.0
C25 C26 C27 . 119.7(2)
C25 C26 H26 . 120.2
C27 C26 H26 . 120.2
C28 C27 C26 . 120.5(2)
C28 C27 H27 . 119.7
C26 C27 H27 . 119.7
C27 C28 C23 . 120.3(2)
C27 C28 H28 . 119.8
C23 C28 H28 . 119.8
C30 C29 C34 . 119.4(2)
C30 C29 P2 . 122.57(19)
C34 C29 P2 . 118.00(18)
C29 C30 C31 . 120.4(2)
C29 C30 H30 . 119.8
C31 C30 H30 . 119.8
C32 C31 C30 . 119.9(2)
C32 C31 H31 . 120.0
C30 C31 H31 . 120.0
C31 C32 C33 . 120.2(2)
C31 C32 H32 . 119.9
C33 C32 H32 . 119.9
C32 C33 C34 . 120.1(2)
C32 C33 H33 . 119.9
C34 C33 H33 . 119.9
C33 C34 C29 . 119.9(2)
C33 C34 H34 . 120.0
C29 C34 H34 . 120.0
C36 C35 C40 . 119.1(2)
C36 C35 P2 . 119.20(18)
C40 C35 P2 . 121.65(18)
C35 C36 C37 . 120.1(2)
C35 C36 H36 . 119.9
C37 C36 H36 . 119.9
C38 C37 C36 . 120.3(2)
C38 C37 H37 . 119.8
C36 C37 H37 . 119.8
C39 C38 C37 . 119.8(2)
C39 C38 H38 . 120.1
C37 C38 H38 . 120.1
C38 C39 C40 . 120.2(2)
C38 C39 H39 . 119.9
C40 C39 H39 . 119.9
C39 C40 C35 . 120.4(2)
C39 C40 H40 . 119.8
C35 C40 H40 . 119.8
C11 P1 C17 . 107.82(11)
C11 P1 C5 . 103.98(11)
C17 P1 C5 . 103.48(10)
C11 P1 Ag1 . 112.08(8)
C17 P1 Ag1 . 120.40(8)
C5 P1 Ag1 . 107.53(7)
C35 P2 C29 . 102.98(11)
C35 P2 C23 . 104.23(10)
C29 P2 C23 . 104.33(11)
C35 P2 Ag1 . 120.17(7)
C29 P2 Ag1 . 106.98(7)
C23 P2 Ag1 . 116.33(7)
O1 Ag1 P1 . 117.69(5)
O1 Ag1 P2 . 113.27(5)
P1 Ag1 P2 . 128.56(2)
C1 O1 Ag1 . 100.12(14)
C3 O3 H3 . 109.5
Cl2 C1S Cl1 . 112.6(2)
Cl2 C1S H1S1 . 109.1
Cl1 C1S H1S1 . 109.1
Cl2 C1S H1S2 . 109.1
Cl1 C1S H1S2 . 109.1
H1S1 C1S H1S2 . 107.8
Cl2B C1SB Cl1B . 118(2)
Cl2B C1SB H1S3 . 107.8
Cl1B C1SB H1S3 . 107.8
Cl2B C1SB H1S4 . 107.8
Cl1B C1SB H1S4 . 107.8
H1S3 C1SB H1S4 . 107.1
Cl3 C2S Cl4 . 112.3(5)
Cl3 C2S H2S1 . 109.1
Cl4 C2S H2S1 . 109.1
Cl3 C2S H2S2 . 109.1
Cl4 C2S H2S2 . 109.1
H2S1 C2S H2S2 . 107.9

loop_
_geom_bond_atom_site_label_1
_geom_bond_atom_site_label_2
_geom_bond_site_symmetry_2
_geom_bond_distance
C1 O1 . 1.251(3)
C1 O2 . 1.261(3)
C1 C2 . 1.531(3)
C2 C3 . 1.527(3)
C2 C4 . 1.550(3)
C2 H2 . 1.0000
C3 O4 . 1.205(3)
C3 O3 . 1.321(3)
C4 C4 2_567 1.520(4)
C4 H4A . 0.9900
C4 H4B . 0.9900
C5 C10 . 1.397(3)
C5 C6 . 1.400(3)
C5 P1 . 1.831(2)
C6 C7 . 1.387(3)
C6 H6 . 0.9500
C7 C8 . 1.395(4)
C7 H7 . 0.9500
C8 C9 . 1.382(4)
C8 H8 . 0.9500
C9 C10 . 1.396(3)
C9 H9 . 0.9500
C10 H10 . 0.9500
C11 C16 . 1.393(3)
C11 C12 . 1.402(3)
C11 P1 . 1.819(2)
C12 C13 . 1.386(4)
C12 H12 . 0.9500
C13 C14 . 1.381(4)
C13 H13 . 0.9500
C14 C15 . 1.389(4)
C14 H14 . 0.9500
C15 C16 . 1.389(4)
C15 H15 . 0.9500
C16 H16 . 0.9500
C17 C22 . 1.393(3)
C17 C18 . 1.398(3)
C17 P1 . 1.819(2)
C18 C19 . 1.387(3)
C18 H18 . 0.9500
C19 C20 . 1.385(4)
C19 H19 . 0.9500
C20 C21 . 1.387(4)
C20 H20 . 0.9500
C21 C22 . 1.395(3)
C21 H21 . 0.9500
C22 H22 . 0.9500
C23 C28 . 1.395(3)
C23 C24 . 1.398(3)
C23 P2 . 1.826(2)
C24 C25 . 1.390(3)
C24 H24 . 0.9500
C25 C26 . 1.385(4)
C25 H25 . 0.9500
C26 C27 . 1.390(4)
C26 H26 . 0.9500
C27 C28 . 1.385(4)
C27 H27 . 0.9500
C28 H28 . 0.9500
C29 C30 . 1.388(3)
C29 C34 . 1.399(3)
C29 P2 . 1.825(2)
C30 C31 . 1.395(3)
C30 H30 . 0.9500
C31 C32 . 1.379(4)
C31 H31 . 0.9500
C32 C33 . 1.389(4)
C32 H32 . 0.9500
C33 C34 . 1.389(4)
C33 H33 . 0.9500
C34 H34 . 0.9500
C35 C36 . 1.384(3)
C35 C40 . 1.391(3)
C35 P2 . 1.821(2)
C36 C37 . 1.394(4)
C36 H36 . 0.9500
C37 C38 . 1.380(4)
C37 H37 . 0.9500
C38 C39 . 1.376(4)
C38 H38 . 0.9500
C39 C40 . 1.389(3)
C39 H39 . 0.9500
C40 H40 . 0.9500
P1 Ag1 . 2.4109(6)
P2 Ag1 . 2.4433(6)
Ag1 O1 . 2.3305(17)
O3 H3 . 0.8400
C1S Cl2 . 1.744(4)
C1S Cl1 . 1.756(4)
C1S H1S1 . 0.9900
C1S H1S2 . 0.9900
C1SB Cl2B . 1.73(2)
C1SB Cl1B . 1.75(2)
C1SB H1S3 . 0.9900
C1SB H1S4 . 0.9900
C2S Cl3 . 1.716(8)
C2S Cl4 . 1.748(10)
C2S H2S1 . 0.9900
C2S H2S2 . 0.9900

loop_
_geom_hbond_atom_site_label_D
_geom_hbond_atom_site_label_H
_geom_hbond_atom_site_label_A
_geom_hbond_site_symmetry_A
_geom_hbond_distance_DH
_geom_hbond_distance_HA
_geom_hbond_distance_DA
_geom_hbond_angle_DHA
O3 H3 O2 . 0.84 1.79 2.525(3) 145.8
C1S H1S1 O3 2_666 0.99 2.53 2.997(4) 108.4
C1SB H1S4 O3 2_666 0.99 2.46 3.04(4) 117.0

loop_
_geom_torsion_atom_site_label_1
_geom_torsion_atom_site_label_2
_geom_torsion_atom_site_label_3
_geom_torsion_atom_site_label_4
_geom_torsion_site_symmetry_4
_geom_torsion
O1 C1 C2 C3 . -147.4(2)
O2 C1 C2 C3 . 35.8(3)
O1 C1 C2 C4 . 91.0(2)
O2 C1 C2 C4 . -85.7(3)
C1 C2 C3 O4 . 153.9(2)
C4 C2 C3 O4 . -85.8(3)
C1 C2 C3 O3 . -27.7(3)
C4 C2 C3 O3 . 92.6(2)
C3 C2 C4 C4 2_567 71.3(3)
C1 C2 C4 C4 2_567 -163.5(2)
C10 C5 C6 C7 . -0.6(3)
P1 C5 C6 C7 . 173.30(18)
C5 C6 C7 C8 . 0.0(4)
C6 C7 C8 C9 . 0.3(4)
C7 C8 C9 C10 . 0.0(4)
C8 C9 C10 C5 . -0.7(3)
C6 C5 C10 C9 . 1.0(3)
P1 C5 C10 C9 . -172.51(18)
C16 C11 C12 C13 . 1.5(4)
P1 C11 C12 C13 . -177.4(2)
C11 C12 C13 C14 . -1.1(4)
C12 C13 C14 C15 . -0.5(4)
C13 C14 C15 C16 . 1.7(4)
C14 C15 C16 C11 . -1.3(4)
C12 C11 C16 C15 . -0.3(4)
P1 C11 C16 C15 . 178.5(2)
C22 C17 C18 C19 . 0.2(4)
P1 C17 C18 C19 . -178.5(2)
C17 C18 C19 C20 . -0.3(4)
C18 C19 C20 C21 . -0.1(4)
C19 C20 C21 C22 . 0.5(4)
C18 C17 C22 C21 . 0.2(4)
P1 C17 C22 C21 . 178.93(19)
C20 C21 C22 C17 . -0.5(4)
C28 C23 C24 C25 . 1.0(4)
P2 C23 C24 C25 . -178.78(19)
C23 C24 C25 C26 . -0.6(4)
C24 C25 C26 C27 . -0.3(4)
C25 C26 C27 C28 . 0.9(4)
C26 C27 C28 C23 . -0.5(4)
C24 C23 C28 C27 . -0.5(4)
P2 C23 C28 C27 . 179.3(2)
C34 C29 C30 C31 . -1.0(3)
P2 C29 C30 C31 . -179.43(18)
C29 C30 C31 C32 . -0.5(4)
C30 C31 C32 C33 . 1.3(4)
C31 C32 C33 C34 . -0.5(4)
C32 C33 C34 C29 . -1.1(4)
C30 C29 C34 C33 . 1.8(4)
P2 C29 C34 C33 . -179.70(19)
C40 C35 C36 C37 . 2.4(4)
P2 C35 C36 C37 . -175.4(2)
C35 C36 C37 C38 . -1.2(4)
C36 C37 C38 C39 . -1.1(4)
C37 C38 C39 C40 . 2.0(4)
C38 C39 C40 C35 . -0.8(4)
C36 C35 C40 C39 . -1.5(4)
P2 C35 C40 C39 . 176.25(19)
C16 C11 P1 C17 . 12.2(2)
C12 C11 P1 C17 . -168.95(18)
C16 C11 P1 C5 . -97.2(2)
C12 C11 P1 C5 . 81.6(2)
C16 C11 P1 Ag1 . 146.97(19)
C12 C11 P1 Ag1 . -34.2(2)
C22 C17 P1 C11 . 112.8(2)
C18 C17 P1 C11 . -68.5(2)
C22 C17 P1 C5 . -137.45(19)
C18 C17 P1 C5 . 41.2(2)
C22 C17 P1 Ag1 . -17.5(2)
C18 C17 P1 Ag1 . 161.23(17)
C10 C5 P1 C11 . -10.3(2)
C6 C5 P1 C11 . 176.06(17)
C10 C5 P1 C17 . -122.87(19)
C6 C5 P1 C17 . 63.48(19)
C10 C5 P1 Ag1 . 108.71(18)
C6 C5 P1 Ag1 . -64.94(18)
C36 C35 P2 C29 . -157.1(2)
C40 C35 P2 C29 . 25.2(2)
C36 C35 P2 C23 . 94.2(2)
C40 C35 P2 C23 . -83.5(2)
C36 C35 P2 Ag1 . -38.4(2)
C40 C35 P2 Ag1 . 143.93(17)
C30 C29 P2 C35 . -110.1(2)
C34 C29 P2 C35 . 71.4(2)
C30 C29 P2 C23 . -1.5(2)
C34 C29 P2 C23 . -179.95(18)
C30 C29 P2 Ag1 . 122.33(18)
C34 C29 P2 Ag1 . -56.13(19)
C28 C23 P2 C35 . 13.2(2)
C24 C23 P2 C35 . -167.02(19)
C28 C23 P2 C29 . -94.5(2)
C24 C23 P2 C29 . 85.3(2)
C28 C23 P2 Ag1 . 147.93(18)
C24 C23 P2 Ag1 . -32.3(2)
O2 C1 O1 Ag1 . 4.6(3)
C2 C1 O1 Ag1 . -171.92(16)

_cod_database_fobs_code 2241518
